data_2100838
loop_
_publ_author_name
'Brock, C. P.'
'Kwiatkowski, S.'
'Watt, D. S.'
'Sayed, A.'

_publ_section_title
;Two closely related structures:
 ({-})-(7a<i>S</i>)-2,3,7,7a-tetrahydro-7a-phenylthio-1<i>H</i>-indene-1,5(6<i>H</i>)-dione
 and its racemic compound
;
_journal_issue 5
_journal_name_full 'Acta Crystallographica Section B'
_journal_page_first 719
_journal_page_last 725
_journal_paper_doi 10.1107/S0108768192003574
_journal_volume 48
_journal_year 1992
_chemical_formula_moiety 'C15 H14 O2 S1'
_chemical_formula_sum 'C15 H14 O2 S'
_chemical_formula_weight 258.34
_space_group_crystal_system monoclinic
_space_group_IT_number 14
_space_group_name_Hall '-P 2ybc'
_space_group_name_H-M_alt 'P 1 21/c 1'
_cell_angle_alpha 90
_cell_angle_beta 91.270(10)
_cell_angle_gamma 90
_cell_formula_units_Z 4
_cell_length_a 7.3490(10)
_cell_length_b 7.203(2)
_cell_length_c 24.729(4)
_cell_volume 1308.7(5)
_diffrn_radiation_type Mo
_diffrn_radiation_wavelength 0.7107
_exptl_absorpt_coefficient_mu 0.227
_exptl_crystal_density_diffrn 1.311
_exptl_crystal_F_000 544
_cod_data_source_file cr0384.cif
_cod_data_source_block cr0384a
_cod_depositor_comments
;
 Updating space group information and adding the symmetry operation list.

 Antanas Vaitkus,
 2018-06-15
;
_cod_original_cell_volume 1308.7(4)
_cod_original_sg_symbol_H-M 'P 21/c'
_cod_original_formula_sum 'C15 H14 O2 S1'
_cod_database_code 2100838

loop_
_space_group_symop_id
_space_group_symop_operation_xyz
1 x,y,z
2 -x,y+1/2,-z+1/2
3 -x,-y,-z
4 x,-y+1/2,z+1/2

loop_
_atom_site_label
_atom_site_fract_x
_atom_site_fract_y
_atom_site_fract_z
S -.19769(6) -.24977(7) -.15085(2)
O(1) -.6113(3) .2821(2) -.11375(8)
O(2) .0666(2) -.1983(2) -.03834(6)
C(1) -.3978(2) -.1329(2) -.06998(7)
C(2) -.5277(3) -.0060(3) -.07829(8)
C(3) -.4916(3) .1661(3) -.10749(8)
C(4) -.3046(3) .1921(3) -.12933(9)
C(5) -.1561(3) .0956(3) -.09635(8)
C(6) -.2063(2) -.1067(2) -.08820(6)
C(7) -.0942(3) -.2176(3) -.04687(7)
C(8) -.2193(3) -.3491(4) -.01741(11)
C(9) -.4108(3) -.3125(3) -.03972(9)
C(10) .0261(2) -.2218(3) -.17460(7)
C(11) .0658(3) -.0735(3) -.20786(8)
C(12) .2359(3) -.0587(4) -.23015(9)
C(13) .3654(3) -.1925(4) -.21969(8)
C(14) .3273(3) -.3397(3) -.18681(8)
C(15) .1582(3) -.3555(3) -.16398(8)
H(2) -.651(3) -.024(3) -.0651(9)
H(4A) -.282(3) .314(3) -.1309(9)
H(4B) -.313(3) .140(3) -.1675(9)
H(5A) -.036(3) .108(3) -.1127(7)
H(5B) -.147(2) .150(3) -.0602(8)
H(8A) -.181(3) -.471(4) -.0223(10)
H(8B) -.209(3) -.310(4) .0203(11)
H(9A) -.503(3) -.311(3) -.0104(9)
H(9B) -.444(2) -.409(3) -.0643(8)
H(11) -.024(3) .024(3) -.2157(9)
H(12) .258(3) .060(3) -.2516(10)
H(13) .482(3) -.192(3) -.2353(10)
H(14) .416(3) -.433(3) -.1789(9)
H(15) .136(3) -.451(3) -.1413(8)

loop_
_geom_bond_atom_site_label_1
_geom_bond_atom_site_label_2
_geom_bond_distance
S C(6) 1.863(2)
S C(10) 1.770(2)
O(1) C(3) 1.221(2)
O(2) C(7) 1.204(2)
C(1) C(2) 1.334(2)
C(1) C(6) 1.499(2)
C(1) C(9) 1.499(3)
C(2) C(3) 1.461(3)
C(3) C(4) 1.500(3)
C(4) C(5) 1.516(3)
C(5) C(6) 1.518(2)
C(6) C(7) 1.525(2)
C(7) C(8) 1.517(3)
C(8) C(9) 1.523(3)
C(10) C(11) 1.383(3)
C(10) C(15) 1.388(3)
C(11) C(12) 1.381(3)
C(12) C(13) 1.375(3)
C(13) C(14) 1.369(3)
C(14) C(15) 1.381(3)
C(2) H(2) .98(2)
C(4) H(4A) .89(2)
C(4) H(4B) 1.02(2)
C(5) H(5A) .98(2)
C(5) H(5B) .98(2)
C(8) H(8A) .93(3)
C(8) H(8B) .97(3)
C(9) H(9A) 1.00(2)
C(9) H(9B) .95(2)
C(11) H(11) .98(2)
C(12) H(12) 1.02(3)
C(13) H(13) .95(2)
C(14) H(14) .95(2)
C(15) H(15) .90(2)
